data_2217143
loop_
_publ_author_name
'Hu, Yi-Min'
'Zhang, Li-Dong'
'Wang, Jing'
'Cheng, Dong'
'Ren, Dong'

_publ_section_title
;
 <i>N</i>-Benzyl-<i>N</i>-(4-chlorophenyl)acrylamide
;
_journal_coeditor_code IS2254
_journal_issue 1
_journal_name_full 'Acta Crystallographica Section E'
_journal_page_first o206
_journal_page_last o206
_journal_paper_doi 10.1107/S160053680706432X
_journal_volume 64
_journal_year 2008
_chemical_formula_iupac 'C16 H14 Cl N O'
_chemical_formula_moiety 'C16 H14 Cl N O'
_chemical_formula_sum 'C16 H14 Cl N O'
_chemical_formula_weight 271.73
_chemical_name_systematic
;
N-Benzyl-N-(4-chlorophenyl)acrylamide
;
_space_group_IT_number 14
_symmetry_cell_setting monoclinic
_symmetry_space_group_name_Hall '-P 2yn'
_symmetry_space_group_name_H-M 'P 1 21/n 1'
_atom_sites_solution_hydrogens geom
_atom_sites_solution_primary direct
_atom_sites_solution_secondary difmap
_cell_angle_alpha 90.00
_cell_angle_beta 102.842(6)
_cell_angle_gamma 90.00
_cell_formula_units_Z 4
_cell_length_a 9.215(4)
_cell_length_b 9.210(4)
_cell_length_c 17.090(8)
_cell_measurement_reflns_used 3741
_cell_measurement_temperature 291(2)
_cell_measurement_theta_max 25.42
_cell_measurement_theta_min 2.11
_cell_volume 1414.2(11)
_computing_cell_refinement 'SAINT-Plus (Bruker, 2000)'
_computing_data_collection 'SMART (Bruker, 2000)'
_computing_data_reduction 'SAINT-Plus (Bruker, 2000)'
_computing_molecular_graphics 'SHELXTL (Bruker, 2000)'
_computing_publication_material 'SHELXTL (Bruker, 2000)'
_computing_structure_refinement 'SHELXL97 (Sheldrick, 1997)'
_computing_structure_solution 'SHELXS97 (Sheldrick, 1997)'
_diffrn_ambient_temperature 291(2)
_diffrn_measured_fraction_theta_full 0.984
_diffrn_measured_fraction_theta_max 0.984
_diffrn_measurement_device_type 'Bruker SMART APEX CCD area-detector'
_diffrn_measurement_method '\f and \w scans'
_diffrn_radiation_monochromator graphite
_diffrn_radiation_source 'sealed tube'
_diffrn_radiation_type MoK\a
_diffrn_radiation_wavelength 0.71073
_diffrn_reflns_av_R_equivalents 0.0567
_diffrn_reflns_av_sigmaI/netI 0.0578
_diffrn_reflns_limit_h_max 11
_diffrn_reflns_limit_h_min -11
_diffrn_reflns_limit_k_max 11
_diffrn_reflns_limit_k_min -11
_diffrn_reflns_limit_l_max 22
_diffrn_reflns_limit_l_min -20
_diffrn_reflns_number 11395
_diffrn_reflns_theta_full 27.47
_diffrn_reflns_theta_max 27.47
_diffrn_reflns_theta_min 2.32
_exptl_absorpt_coefficient_mu 0.261
_exptl_absorpt_correction_T_max 0.94
_exptl_absorpt_correction_T_min 0.93
_exptl_absorpt_correction_type multi-scan
_exptl_absorpt_process_details '(<i>SADABS</i>; Bruker, 2000)'
_exptl_crystal_colour colourless
_exptl_crystal_density_diffrn 1.276
_exptl_crystal_density_method 'not measured'
_exptl_crystal_description block
_exptl_crystal_F_000 568
_exptl_crystal_size_max 0.30
_exptl_crystal_size_mid 0.26
_exptl_crystal_size_min 0.24
_refine_diff_density_max 0.304
_refine_diff_density_min -0.277
_refine_ls_extinction_coef 0.008(2)
_refine_ls_extinction_expression Fc^*^=kFc[1+0.001xFc^2^\l^3^/sin(2\q)]^-1/4^
_refine_ls_extinction_method SHELXL
_refine_ls_goodness_of_fit_ref 1.062
_refine_ls_hydrogen_treatment constr
_refine_ls_matrix_type full
_refine_ls_number_parameters 173
_refine_ls_number_reflns 3172
_refine_ls_number_restraints 0
_refine_ls_restrained_S_all 1.062
_refine_ls_R_factor_all 0.1242
_refine_ls_R_factor_gt 0.0637
_refine_ls_shift/su_max 0.000
_refine_ls_shift/su_mean 0.000
_refine_ls_structure_factor_coef Fsqd
_refine_ls_weighting_details 'calc w=1/[\s^2^(Fo^2^)+(0.05P)^2^+0.55P] where P=(Fo^2^+2Fc^2^)/3'
_refine_ls_weighting_scheme calc
_refine_ls_wR_factor_gt 0.1329
_refine_ls_wR_factor_ref 0.1577
_reflns_number_gt 1666
_reflns_number_total 3172
_reflns_threshold_expression I>2\s(I)
_cod_data_source_file is2254.cif
_cod_data_source_block I
_cod_depositor_comments
;
The following automatic conversions were performed:
'_symmetry_cell_setting' value 'Monoclinic' changed to 'monoclinic'
according to '/home/saulius/struct/CIF-dictionaries/cif_core.dic'
dictionary named 'cif_core.dic' version 2.4.1 from 2010-06-29.

Automatic conversion script
Id: cif_fix_enum 1527 2010-12-29 10:47:43Z saulius 

The following automatic conversions were performed:

'_symmetry_cell_setting' value 'Monoclinic' changed to 'monoclinic'
according to /home/saulius/struct/CIF-dictionaries/cif_core.dic
dictionary named 'cif_core.dic' version 2.4.1 from 2010-06-29.

Automatic conversion script
Id: cif_fix_values 1715 2011-07-08 13:25:40Z adriana 
;
_cod_original_cell_volume 1414.2(12)
_cod_original_sg_symbol_H-M 'P 21/n  '
_cod_database_code 2217143
_cod_database_fobs_code 2217143

loop_
_symmetry_equiv_pos_as_xyz
'x, y, z'
'-x+1/2, y+1/2, -z+1/2'
'-x, -y, -z'
'x-1/2, -y-1/2, z-1/2'

loop_
_atom_site_type_symbol
_atom_site_label
_atom_site_fract_x
_atom_site_fract_y
_atom_site_fract_z
_atom_site_U_iso_or_equiv
_atom_site_adp_type
_atom_site_calc_flag
_atom_site_refinement_flags
_atom_site_occupancy
C C1 0.1090(3) 0.2996(3) 0.42821(14) 0.0487(7) Uani d . 1
C C2 0.0953(3) 0.2145(3) 0.36048(15) 0.0586(8) Uani d . 1
H H2 0.0888 0.1141 0.3641 0.070 Uiso calc R 1
C C3 0.0913(3) 0.2801(3) 0.28706(15) 0.0623(8) Uani d . 1
H H3 0.0824 0.2240 0.2410 0.075 Uiso calc R 1
C C4 0.1004(3) 0.4277(3) 0.28296(15) 0.0561(7) Uani d . 1
C C5 0.1168(3) 0.5138(3) 0.35022(16) 0.0586(7) Uani d . 1
H H5 0.1250 0.6141 0.3466 0.070 Uiso calc R 1
C C6 0.1209(3) 0.4476(3) 0.42326(16) 0.0565(7) Uani d . 1
H H6 0.1318 0.5039 0.4694 0.068 Uiso calc R 1
C C7 0.2646(3) 0.2115(3) 0.55720(15) 0.0607(8) Uani d . 1
H H7A 0.3338 0.1858 0.5242 0.073 Uiso calc R 1
H H7B 0.2612 0.1311 0.5934 0.073 Uiso calc R 1
C C8 0.3224(3) 0.3442(3) 0.60604(15) 0.0524(7) Uani d . 1
C C9 0.4397(3) 0.4235(3) 0.59152(16) 0.0606(8) Uani d . 1
H H9 0.4840 0.3961 0.5499 0.073 Uiso calc R 1
C C10 0.4933(4) 0.5435(4) 0.63763(19) 0.0716(9) Uani d . 1
H H10 0.5720 0.5966 0.6264 0.086 Uiso calc R 1
C C11 0.4310(4) 0.5840(4) 0.69955(19) 0.0747(9) Uani d . 1
H H11 0.4680 0.6637 0.7312 0.090 Uiso calc R 1
C C12 0.3137(4) 0.5065(4) 0.71468(19) 0.0776(10) Uani d . 1
H H12 0.2704 0.5342 0.7566 0.093 Uiso calc R 1
C C13 0.2590(3) 0.3874(3) 0.66831(16) 0.0641(8) Uani d . 1
H H13 0.1788 0.3360 0.6791 0.077 Uiso calc R 1
C C14 -0.0055(3) 0.1827(3) 0.52919(16) 0.0569(7) Uani d . 1
C C15 -0.1547(4) 0.2031(3) 0.47419(17) 0.0622(8) Uani d . 1
H H15 -0.1607 0.2433 0.4237 0.075 Uiso calc R 1
C C16 -0.2751(4) 0.1660(4) 0.4955(2) 0.0807(10) Uani d . 1
H H16A -0.2702 0.1258 0.5459 0.097 Uiso calc R 1
H H16B -0.3669 0.1796 0.4604 0.097 Uiso calc R 1
Cl Cl1 0.09117(12) 0.51004(11) 0.18992(5) 0.0938(4) Uani d . 1
N N1 0.1152(3) 0.2311(2) 0.50484(12) 0.0537(6) Uani d . 1
O O1 0.0044(3) 0.1269(2) 0.59589(12) 0.0769(7) Uani d . 1

loop_
_atom_site_aniso_label
_atom_site_aniso_U_11
_atom_site_aniso_U_22
_atom_site_aniso_U_33
_atom_site_aniso_U_12
_atom_site_aniso_U_13
_atom_site_aniso_U_23
C1 0.0522(16) 0.0546(17) 0.0341(13) -0.0008(13) -0.0014(12) -0.0025(11)
C2 0.074(2) 0.0544(17) 0.0410(15) -0.0033(15) -0.0019(14) -0.0061(12)
C3 0.073(2) 0.073(2) 0.0352(15) -0.0065(16) 0.0005(14) -0.0101(13)
C4 0.0506(17) 0.074(2) 0.0385(15) -0.0049(14) -0.0020(13) 0.0064(13)
C5 0.0630(19) 0.0550(17) 0.0540(17) -0.0017(14) 0.0053(14) 0.0020(13)
C6 0.0683(19) 0.0553(18) 0.0420(15) 0.0004(14) 0.0036(14) -0.0072(13)
C7 0.0650(19) 0.0652(19) 0.0442(15) 0.0101(15) -0.0045(14) 0.0000(13)
C8 0.0536(17) 0.0630(18) 0.0326(13) 0.0028(14) -0.0074(12) 0.0008(12)
C9 0.0597(19) 0.077(2) 0.0411(15) 0.0046(17) 0.0035(14) 0.0050(14)
C10 0.060(2) 0.081(2) 0.066(2) -0.0098(17) -0.0038(17) 0.0063(17)
C11 0.069(2) 0.085(2) 0.060(2) -0.0075(19) -0.0065(17) -0.0151(17)
C12 0.079(2) 0.099(3) 0.0520(18) -0.004(2) 0.0088(17) -0.0219(17)
C13 0.0554(18) 0.085(2) 0.0488(17) -0.0074(16) 0.0057(14) -0.0068(15)
C14 0.074(2) 0.0511(17) 0.0410(15) -0.0084(15) 0.0031(15) -0.0050(12)
C15 0.068(2) 0.0663(19) 0.0489(17) -0.0113(16) 0.0054(15) -0.0012(14)
C16 0.061(2) 0.0653(2) 0.053(2) -0.009(2) 0.0097(19) -0.0015(18)
Cl1 0.1158(8) 0.1115(8) 0.0498(5) -0.0131(6) 0.0093(5) 0.0202(5)
N1 0.0605(15) 0.0593(15) 0.0345(11) -0.0032(12) -0.0044(11) -0.0001(10)
O1 0.0958(17) 0.0819(15) 0.0480(12) -0.0129(12) 0.0052(11) 0.0133(11)

loop_
_atom_type_symbol
_atom_type_description
_atom_type_scat_dispersion_real
_atom_type_scat_dispersion_imag
_atom_type_scat_source
C C 0.0033 0.0016 'International Tables Vol C Tables 4.2.6.8 and 6.1.1.4'
H H 0.0000 0.0000 'International Tables Vol C Tables 4.2.6.8 and 6.1.1.4'
N N 0.0061 0.0033 'International Tables Vol C Tables 4.2.6.8 and 6.1.1.4'
Cl Cl 0.1484 0.1585 'International Tables Vol C Tables 4.2.6.8 and 6.1.1.4'
O O 0.0106 0.0060 'International Tables Vol C Tables 4.2.6.8 and 6.1.1.4'

loop_
_geom_angle_atom_site_label_1
_geom_angle_atom_site_label_2
_geom_angle_atom_site_label_3
_geom_angle
C6 C1 C2 120.4(2)
C6 C1 N1 120.2(2)
C2 C1 N1 119.4(2)
C1 C2 C3 119.4(3)
C1 C2 H2 120.3
C3 C2 H2 120.3
C4 C3 C2 119.4(3)
C4 C3 H3 120.3
C2 C3 H3 120.3
C3 C4 C5 121.8(3)
C3 C4 Cl1 119.2(2)
C5 C4 Cl1 119.0(2)
C4 C5 C6 118.4(3)
C4 C5 H5 120.8
C6 C5 H5 120.8
C1 C6 C5 120.5(3)
C1 C6 H6 119.8
C5 C6 H6 119.8
N1 C7 C8 113.8(2)
N1 C7 H7A 108.8
C8 C7 H7A 108.8
N1 C7 H7B 108.8
C8 C7 H7B 108.8
H7A C7 H7B 107.7
C9 C8 C13 118.1(3)
C9 C8 C7 121.8(3)
C13 C8 C7 120.1(3)
C8 C9 C10 121.2(3)
C8 C9 H9 119.4
C10 C9 H9 119.4
C11 C10 C9 120.1(3)
C11 C10 H10 119.9
C9 C10 H10 119.9
C10 C11 C12 119.4(3)
C10 C11 H11 120.3
C12 C11 H11 120.3
C11 C12 C13 120.6(3)
C11 C12 H12 119.7
C13 C12 H12 119.7
C12 C13 C8 120.5(3)
C12 C13 H13 119.8
C8 C13 H13 119.8
O1 C14 N1 121.7(3)
O1 C14 C15 120.1(3)
N1 C14 C15 118.1(2)
C16 C15 C14 121.3(3)
C16 C15 H15 119.4
C14 C15 H15 119.4
C15 C16 H16A 120.0
C15 C16 H16B 120.0
H16A C16 H16B 120.0
C14 N1 C1 123.8(2)
C14 N1 C7 119.7(2)
C1 N1 C7 116.6(2)

loop_
_geom_bond_atom_site_label_1
_geom_bond_atom_site_label_2
_geom_bond_distance
C1 C6 1.372(4)
C1 C2 1.380(3)
C1 N1 1.443(3)
C2 C3 1.386(4)
C2 H2 0.9300
C3 C4 1.365(4)
C3 H3 0.9300
C4 C5 1.376(4)
C4 Cl1 1.747(3)
C5 C6 1.382(4)
C5 H5 0.9300
C6 H6 0.9300
C7 N1 1.476(3)
C7 C8 1.509(4)
C7 H7A 0.9700
C7 H7B 0.9700
C8 C9 1.371(4)
C8 C13 1.382(4)
C9 C10 1.383(4)
C9 H9 0.9300
C10 C11 1.363(4)
C10 H10 0.9300
C11 C12 1.367(5)
C11 H11 0.9300
C12 C13 1.381(4)
C12 H12 0.9300
C13 H13 0.9300
C14 O1 1.235(3)
C14 N1 1.347(4)
C14 C15 1.495(4)
C15 C16 1.288(4)
C15 H15 0.9300
C16 H16A 0.9300
C16 H16B 0.9300

loop_
_geom_hbond_atom_site_label_D
_geom_hbond_atom_site_label_H
_geom_hbond_atom_site_label_A
_geom_hbond_site_symmetry_A
_geom_hbond_distance_DH
_geom_hbond_distance_HA
_geom_hbond_distance_DA
_geom_hbond_angle_DHA
_geom_hbond_publ_flag
C2 H2 O1 3_556 0.93 2.53 3.405(4) 157 y
C6 H6 Cg1 3_566 0.93 3.02 3.75(2) 136 y

loop_
_cod_related_entry_id
_cod_related_entry_database
_cod_related_entry_code
1 ChemSpider 21119590
